data_7103853
loop_
_publ_author_name
'Liu, Hong-Min'
'Zhang, Fuyi'
'Zou, Da-Peng'

_publ_section_title
;
 Stereoselective synthesis of 2,2-bis(C-branched-chain)glucopyranosid-3-ulose
 via an autoxidation--Michael addition reaction
;
_journal_coden_ASTM CHCOFS
_journal_issue 16
_journal_name_full
;
 Chemical Communications (Cambridge, United Kingdom)
;
_journal_page_first 2044
_journal_page_last 2045
_journal_paper_doi 10.1039/b306227a
_journal_year 2003
_chemical_formula_sum 'C21 H22 O8'
_chemical_formula_weight 402.39
_space_group_IT_number 4
_symmetry_cell_setting monoclinic
_symmetry_space_group_name_Hall 'P 2yb'
_symmetry_space_group_name_H-M 'P 1 21 1'
_atom_sites_solution_hydrogens geom
_atom_sites_solution_primary direct
_atom_sites_solution_secondary difmap
_audit_creation_method SHELXL-97
_cell_angle_alpha 90.00
_cell_angle_beta 103.36(3)
_cell_angle_gamma 90.00
_cell_formula_units_Z 2
_cell_length_a 8.8818(18)
_cell_length_b 8.5242(17)
_cell_length_c 13.488(3)
_cell_measurement_reflns_used 210
_cell_measurement_temperature 291(2)
_cell_measurement_theta_max 25.2
_cell_measurement_theta_min 2
_cell_volume 993.6(3)
_computing_cell_refinement raxis
_computing_data_collection raxis
_computing_data_reduction raxis
_computing_molecular_graphics texsan
_computing_publication_material texsan
_computing_structure_refinement 'SHELXL-97 (Sheldrick, 1997)'
_computing_structure_solution 'SHELXS-97 (Sheldrick, 1990)'
_diffrn_ambient_temperature 291(2)
_diffrn_measured_fraction_theta_full 0.892
_diffrn_measured_fraction_theta_max 0.892
_diffrn_measurement_device_type R-axis-IV
_diffrn_measurement_method 'Osillation  frames'
_diffrn_radiation_monochromator graphite
_diffrn_radiation_source 'fine-focus sealed tube'
_diffrn_radiation_type MoK\a
_diffrn_radiation_wavelength 0.71073
_diffrn_reflns_av_R_equivalents 0.0277
_diffrn_reflns_av_sigmaI/netI 0.0409
_diffrn_reflns_limit_h_max 10
_diffrn_reflns_limit_h_min 0
_diffrn_reflns_limit_k_max 10
_diffrn_reflns_limit_k_min -9
_diffrn_reflns_limit_l_max 15
_diffrn_reflns_limit_l_min -16
_diffrn_reflns_number 2783
_diffrn_reflns_theta_full 24.99
_diffrn_reflns_theta_max 24.99
_diffrn_reflns_theta_min 1.55
_exptl_absorpt_coefficient_mu 0.104
_exptl_absorpt_correction_T_max 0.9796
_exptl_absorpt_correction_T_min 0.9696
_exptl_crystal_colour colorless
_exptl_crystal_density_diffrn 1.345
_exptl_crystal_density_method 'not measured'
_exptl_crystal_description prismatic
_exptl_crystal_F_000 424
_exptl_crystal_size_max 0.30
_exptl_crystal_size_mid 0.20
_exptl_crystal_size_min 0.20
_refine_diff_density_max 0.180
_refine_diff_density_min -0.141
_refine_diff_density_rms 0.036
_refine_ls_abs_structure_details 'Flack H D (1983), Acta Cryst. A39, 876-881'
_refine_ls_abs_structure_Flack -1.6(16)
_refine_ls_extinction_coef 0.022(2)
_refine_ls_extinction_expression Fc^*^=kFc[1+0.001xFc^2^\l^3^/sin(2\q)]^-1/4^
_refine_ls_extinction_method SHELXL
_refine_ls_goodness_of_fit_ref 1.081
_refine_ls_hydrogen_treatment mixed
_refine_ls_matrix_type full
_refine_ls_number_parameters 263
_refine_ls_number_reflns 2686
_refine_ls_number_restraints 1
_refine_ls_restrained_S_all 1.081
_refine_ls_R_factor_all 0.0632
_refine_ls_R_factor_gt 0.0517
_refine_ls_shift/su_max 0.000
_refine_ls_shift/su_mean 0.000
_refine_ls_structure_factor_coef Fsqd
_refine_ls_weighting_details 'calc w=1/[\s^2^(Fo^2^)+(0.0645P)^2^+0.0886P] where P=(Fo^2^+2Fc^2^)/3'
_refine_ls_weighting_scheme calc
_refine_ls_wR_factor_gt 0.1118
_refine_ls_wR_factor_ref 0.1171
_reflns_number_gt 2378
_reflns_number_total 2686
_reflns_threshold_expression >2sigma(I)
_cod_data_source_file b306227a.txt
_cod_data_source_block compound_3
_cod_original_sg_symbol_H-M p2(1)
_cod_database_code 7103853

loop_
_symmetry_equiv_pos_as_xyz
'x, y, z'
'-x, y+1/2, -z'

loop_
_atom_site_label
_atom_site_type_symbol
_atom_site_fract_x
_atom_site_fract_y
_atom_site_fract_z
_atom_site_U_iso_or_equiv
_atom_site_adp_type
_atom_site_occupancy
_atom_site_symmetry_multiplicity
_atom_site_calc_flag
_atom_site_refinement_flags
_atom_site_disorder_assembly
_atom_site_disorder_group
O1 O 0.72565(19) 0.9150(2) 1.27682(12) 0.0601(5) Uani 1 1 d . . .
O2 O 1.29473(19) 0.8610(2) 1.11951(16) 0.0736(6) Uani 1 1 d . . .
O3 O 1.05166(16) 0.94336(18) 1.05968(12) 0.0467(4) Uani 1 1 d . . .
O4 O 0.73183(16) 0.89412(17) 0.92631(11) 0.0428(4) Uani 1 1 d . . .
O5 O 0.73900(18) 0.70378(17) 1.16935(12) 0.0494(5) Uani 1 1 d . . .
O6 O 0.50409(18) 0.7480(2) 0.91143(12) 0.0538(5) Uani 1 1 d . . .
O7 O 1.0723(3) 0.9727(3) 1.41317(16) 0.0943(8) Uani 1 1 d . . .
O8 O 0.85292(17) 1.09889(16) 1.08279(11) 0.0399(4) Uani 1 1 d . . .
C1 C 0.8228(3) 0.8079(3) 1.24436(18) 0.0493(7) Uani 1 1 d . . .
H1A H 0.8749 0.7455 1.3034 0.059 Uiso 1 1 calc R . .
C2 C 0.9480(3) 0.9014(3) 1.20576(17) 0.0421(6) Uani 1 1 d . . .
C3 C 0.9064(2) 0.9427(3) 1.09084(16) 0.0376(6) Uani 1 1 d . . .
C4 C 0.7934(2) 0.8311(3) 1.02480(16) 0.0399(6) Uani 1 1 d . . .
H4A H 0.8504 0.7355 1.0162 0.048 Uiso 1 1 calc R . .
C5 C 0.6664(3) 0.7851(3) 1.07793(17) 0.0417(6) Uani 1 1 d . . .
H5A H 0.6121 0.8785 1.0939 0.050 Uiso 1 1 calc R . .
C6 C 0.5549(3) 0.6754(3) 1.0095(2) 0.0537(7) Uani 1 1 d . . .
H6A H 0.6057 0.5766 1.0027 0.064 Uiso 1 1 calc R . .
H6B H 0.4669 0.6545 1.0387 0.064 Uiso 1 1 calc R . .
C7 C 0.6172(3) 0.8397(5) 1.3256(2) 0.0929(12) Uani 1 1 d . . .
H7A H 0.5519 0.9175 1.3457 0.139 Uiso 1 1 calc R . .
H7B H 0.6724 0.7839 1.3846 0.139 Uiso 1 1 calc R . .
H7C H 0.5547 0.7675 1.2789 0.139 Uiso 1 1 calc R . .
C8 C 1.0980(3) 0.8078(3) 1.2144(2) 0.0588(8) Uani 1 1 d . . .
H8A H 1.1684 0.8252 1.2801 0.071 Uiso 1 1 calc R . .
H8B H 1.0765 0.6964 1.2061 0.071 Uiso 1 1 calc R . .
C9 C 0.8845(3) 1.3418(3) 1.1717(2) 0.0594(8) Uani 1 1 d . . .
H9A H 0.8354 1.3716 1.1032 0.089 Uiso 1 1 calc R . .
H9B H 0.9823 1.3945 1.1922 0.089 Uiso 1 1 calc R . .
H9C H 0.8197 1.3707 1.2166 0.089 Uiso 1 1 calc R . .
C10 C 0.9098(3) 1.1693(3) 1.17642(18) 0.0437(6) Uani 1 1 d . . .
C11 C 0.6297(3) 0.7809(3) 0.86638(18) 0.0479(6) Uani 1 1 d . . .
H11A H 0.6872 0.6839 0.8625 0.057 Uiso 1 1 calc R . .
C12 C 0.5686(3) 0.8430(3) 0.76091(18) 0.0484(7) Uani 1 1 d . . .
C13 C 0.4389(4) 0.7788(5) 0.6980(2) 0.0946(12) Uani 1 1 d . . .
H13A H 0.3863 0.6985 0.7223 0.114 Uiso 1 1 calc R . .
C14 C 0.3853(4) 0.8321(6) 0.5990(2) 0.1028(14) Uani 1 1 d . . .
H14A H 0.2966 0.7881 0.5580 0.123 Uiso 1 1 calc R . .
C15 C 0.4604(4) 0.9471(5) 0.5616(2) 0.0856(11) Uani 1 1 d . . .
H15A H 0.4249 0.9815 0.4948 0.103 Uiso 1 1 calc R . .
C16 C 0.5877(4) 1.0119(4) 0.6221(2) 0.0844(11) Uani 1 1 d . . .
H16A H 0.6397 1.0916 0.5967 0.101 Uiso 1 1 calc R . .
C17 C 0.6417(3) 0.9611(4) 0.7216(2) 0.0710(9) Uani 1 1 d . . .
H17A H 0.7290 1.0079 0.7623 0.085 Uiso 1 1 calc R . .
C18 C 1.1648(3) 0.8687(3) 1.1304(2) 0.0528(7) Uani 1 1 d . . .
C19 C 0.9718(3) 1.0657(3) 1.24998(17) 0.0445(7) Uani 1 1 d . . .
C20 C 1.0377(3) 1.0881(4) 1.3594(2) 0.0666(9) Uani 1 1 d . . .
C21 C 1.0622(5) 1.2502(5) 1.4054(2) 0.1103(14) Uani 1 1 d . . .
H21A H 1.1055 1.2419 1.4773 0.166 Uiso 1 1 calc R . .
H21B H 0.9649 1.3042 1.3939 0.166 Uiso 1 1 calc R . .
H21C H 1.1320 1.3077 1.3741 0.166 Uiso 1 1 calc R . .

loop_
_atom_site_aniso_label
_atom_site_aniso_U_11
_atom_site_aniso_U_22
_atom_site_aniso_U_33
_atom_site_aniso_U_23
_atom_site_aniso_U_13
_atom_site_aniso_U_12
O1 0.0564(9) 0.0763(12) 0.0529(9) -0.0003(9) 0.0238(8) -0.0029(9)
O2 0.0382(9) 0.0813(13) 0.1033(14) -0.0007(12) 0.0203(9) 0.0044(10)
O3 0.0377(8) 0.0492(9) 0.0547(9) -0.0003(7) 0.0136(7) -0.0013(7)
O4 0.0417(8) 0.0431(8) 0.0420(8) -0.0058(7) 0.0065(6) -0.0056(7)
O5 0.0503(9) 0.0386(8) 0.0580(10) 0.0104(7) 0.0097(8) -0.0032(7)
O6 0.0402(9) 0.0646(10) 0.0573(10) -0.0040(8) 0.0129(8) -0.0117(8)
O7 0.1041(16) 0.1075(17) 0.0547(12) 0.0262(11) -0.0160(11) -0.0096(14)
O8 0.0475(8) 0.0312(7) 0.0372(8) 0.0042(7) 0.0020(7) 0.0028(7)
C1 0.0470(13) 0.0512(13) 0.0477(13) 0.0181(11) 0.0068(11) 0.0041(11)
C2 0.0390(11) 0.0404(12) 0.0431(12) 0.0091(10) 0.0020(10) 0.0041(10)
C3 0.0323(11) 0.0355(11) 0.0451(12) 0.0017(10) 0.0093(10) 0.0046(9)
C4 0.0347(11) 0.0365(11) 0.0480(13) 0.0012(10) 0.0086(10) 0.0052(9)
C5 0.0402(11) 0.0375(11) 0.0483(13) 0.0022(10) 0.0119(10) -0.0020(10)
C6 0.0475(13) 0.0530(14) 0.0622(16) -0.0011(12) 0.0161(13) -0.0149(12)
C7 0.0739(18) 0.143(3) 0.0700(18) 0.012(2) 0.0347(15) -0.016(2)
C8 0.0420(14) 0.0514(14) 0.0787(18) 0.0166(13) 0.0053(13) 0.0115(12)
C9 0.0795(18) 0.0403(13) 0.0540(16) -0.0033(12) 0.0062(14) -0.0019(13)
C10 0.0468(13) 0.0424(13) 0.0408(13) -0.0079(10) 0.0078(11) -0.0041(11)
C11 0.0428(12) 0.0460(12) 0.0546(14) -0.0128(11) 0.0105(11) -0.0076(11)
C12 0.0428(12) 0.0544(14) 0.0487(13) -0.0196(11) 0.0123(11) -0.0034(11)
C13 0.085(2) 0.146(3) 0.0502(16) -0.023(2) 0.0100(16) -0.051(2)
C14 0.0721(19) 0.177(4) 0.0553(19) -0.024(2) 0.0074(16) -0.030(2)
C15 0.077(2) 0.132(3) 0.0452(16) -0.0125(19) 0.0083(15) 0.018(2)
C16 0.096(2) 0.088(2) 0.060(2) 0.0079(17) 0.0013(18) -0.010(2)
C17 0.0736(18) 0.0732(18) 0.0532(17) 0.0086(15) -0.0116(15) -0.0223(16)
C18 0.0387(12) 0.0428(13) 0.0741(17) -0.0015(13) 0.0073(12) 0.0016(11)
C19 0.0471(13) 0.0511(14) 0.0316(12) 0.0036(11) 0.0015(11) -0.0018(11)
C20 0.0658(17) 0.0830(19) 0.0443(15) 0.0074(15) -0.0008(14) -0.0100(16)
C21 0.143(3) 0.122(3) 0.0531(19) -0.031(2) -0.003(2) -0.033(3)

loop_
_atom_type_symbol
_atom_type_description
_atom_type_scat_dispersion_real
_atom_type_scat_dispersion_imag
_atom_type_scat_source
C C 0.0033 0.0016 'International Tables Vol C Tables 4.2.6.8 and 6.1.1.4'
H H 0.0000 0.0000 'International Tables Vol C Tables 4.2.6.8 and 6.1.1.4'
O O 0.0106 0.0060 'International Tables Vol C Tables 4.2.6.8 and 6.1.1.4'

loop_
_geom_angle_atom_site_label_1
_geom_angle_atom_site_label_2
_geom_angle_atom_site_label_3
_geom_angle
_geom_angle_site_symmetry_1
_geom_angle_site_symmetry_3
_geom_angle_publ_flag
C1 O1 C7 112.3(2) . . ?
C18 O3 C3 110.81(18) . . ?
C4 O4 C11 109.17(17) . . ?
C1 O5 C5 111.62(17) . . ?
C11 O6 C6 111.69(17) . . ?
C10 O8 C3 107.11(16) . . ?
O1 C1 O5 111.88(19) . . ?
O1 C1 C2 108.21(19) . . ?
O5 C1 C2 112.32(19) . . ?
C19 C2 C8 114.20(19) . . ?
C19 C2 C3 99.37(17) . . ?
C8 C2 C3 101.34(19) . . ?
C19 C2 C1 112.8(2) . . ?
C8 C2 C1 112.62(19) . . ?
C3 C2 C1 115.38(18) . . ?
O8 C3 O3 106.31(16) . . ?
O8 C3 C4 112.49(16) . . ?
O3 C3 C4 110.26(18) . . ?
O8 C3 C2 106.86(17) . . ?
O3 C3 C2 105.62(16) . . ?
C4 C3 C2 114.74(19) . . ?
O4 C4 C3 111.85(18) . . ?
O4 C4 C5 111.79(17) . . ?
C3 C4 C5 110.34(18) . . ?
O5 C5 C6 109.11(18) . . ?
O5 C5 C4 107.15(17) . . ?
C6 C5 C4 108.91(19) . . ?
O6 C6 C5 108.54(19) . . ?
C18 C8 C2 104.6(2) . . ?
C19 C10 O8 112.85(19) . . ?
C19 C10 C9 135.4(2) . . ?
O8 C10 C9 111.75(19) . . ?
O6 C11 O4 110.41(18) . . ?
O6 C11 C12 109.22(18) . . ?
O4 C11 C12 109.9(2) . . ?
C17 C12 C13 117.3(3) . . ?
C17 C12 C11 121.8(2) . . ?
C13 C12 C11 120.9(3) . . ?
C12 C13 C14 121.0(4) . . ?
C15 C14 C13 120.6(3) . . ?
C14 C15 C16 119.3(3) . . ?
C15 C16 C17 120.8(3) . . ?
C12 C17 C16 121.0(3) . . ?
O2 C18 O3 120.8(2) . . ?
O2 C18 C8 129.7(2) . . ?
O3 C18 C8 109.5(2) . . ?
C10 C19 C20 130.9(2) . . ?
C10 C19 C2 108.63(19) . . ?
C20 C19 C2 120.1(2) . . ?
O7 C20 C19 118.7(3) . . ?
O7 C20 C21 120.2(3) . . ?
C19 C20 C21 121.2(3) . . ?

loop_
_geom_bond_atom_site_label_1
_geom_bond_atom_site_label_2
_geom_bond_distance
_geom_bond_site_symmetry_2
_geom_bond_publ_flag
O1 C1 1.394(3) . ?
O1 C7 1.437(4) . ?
O2 C18 1.198(3) . ?
O3 C18 1.372(3) . ?
O3 C3 1.446(3) . ?
O4 C4 1.420(3) . ?
O4 C11 1.438(3) . ?
O5 C1 1.420(3) . ?
O5 C5 1.432(3) . ?
O6 C11 1.416(3) . ?
O6 C6 1.436(3) . ?
O7 C20 1.218(4) . ?
O8 C10 1.384(3) . ?
O8 C3 1.410(3) . ?
C1 C2 1.552(3) . ?
C2 C19 1.518(3) . ?
C2 C8 1.534(3) . ?
C2 C3 1.549(3) . ?
C3 C4 1.514(3) . ?
C4 C5 1.521(3) . ?
C5 C6 1.511(3) . ?
C8 C18 1.489(4) . ?
C9 C10 1.486(3) . ?
C10 C19 1.348(3) . ?
C11 C12 1.497(3) . ?
C12 C17 1.370(4) . ?
C12 C13 1.376(4) . ?
C13 C14 1.387(5) . ?
C14 C15 1.348(6) . ?
C15 C16 1.350(5) . ?
C16 C17 1.386(4) . ?
C19 C20 1.469(4) . ?
C20 C21 1.510(5) . ?

loop_
_geom_torsion_atom_site_label_1
_geom_torsion_atom_site_label_2
_geom_torsion_atom_site_label_3
_geom_torsion_atom_site_label_4
_geom_torsion
_geom_torsion_site_symmetry_1
_geom_torsion_site_symmetry_2
_geom_torsion_site_symmetry_3
_geom_torsion_site_symmetry_4
_geom_torsion_publ_flag
C7 O1 C1 O5 62.9(2) . . . . ?
C7 O1 C1 C2 -172.86(19) . . . . ?
C5 O5 C1 O1 64.4(2) . . . . ?
C5 O5 C1 C2 -57.5(2) . . . . ?
O1 C1 C2 C19 22.6(2) . . . . ?
O5 C1 C2 C19 146.60(18) . . . . ?
O1 C1 C2 C8 153.66(19) . . . . ?
O5 C1 C2 C8 -82.3(2) . . . . ?
O1 C1 C2 C3 -90.6(2) . . . . ?
O5 C1 C2 C3 33.3(3) . . . . ?
C10 O8 C3 O3 -91.18(19) . . . . ?
C10 O8 C3 C4 148.04(19) . . . . ?
C10 O8 C3 C2 21.3(2) . . . . ?
C18 O3 C3 O8 129.59(18) . . . . ?
C18 O3 C3 C4 -108.2(2) . . . . ?
C18 O3 C3 C2 16.3(2) . . . . ?
C19 C2 C3 O8 -22.1(2) . . . . ?
C8 C2 C3 O8 -139.28(17) . . . . ?
C1 C2 C3 O8 98.8(2) . . . . ?
C19 C2 C3 O3 90.82(19) . . . . ?
C8 C2 C3 O3 -26.4(2) . . . . ?
C1 C2 C3 O3 -148.33(18) . . . . ?
C19 C2 C3 C4 -147.53(19) . . . . ?
C8 C2 C3 C4 95.3(2) . . . . ?
C1 C2 C3 C4 -26.7(3) . . . . ?
C11 O4 C4 C3 178.10(18) . . . . ?
C11 O4 C4 C5 -57.6(2) . . . . ?
O8 C3 C4 O4 43.5(2) . . . . ?
O3 C3 C4 O4 -75.0(2) . . . . ?
C2 C3 C4 O4 165.96(17) . . . . ?
O8 C3 C4 C5 -81.6(2) . . . . ?
O3 C3 C4 C5 159.93(16) . . . . ?
C2 C3 C4 C5 40.8(2) . . . . ?
C1 O5 C5 C6 -169.1(2) . . . . ?
C1 O5 C5 C4 73.1(2) . . . . ?
O4 C4 C5 O5 172.13(17) . . . . ?
C3 C4 C5 O5 -62.7(2) . . . . ?
O4 C4 C5 C6 54.2(2) . . . . ?
C3 C4 C5 C6 179.37(18) . . . . ?
C11 O6 C6 C5 59.5(3) . . . . ?
O5 C5 C6 O6 -169.74(19) . . . . ?
C4 C5 C6 O6 -53.1(2) . . . . ?
C19 C2 C8 C18 -78.9(3) . . . . ?
C3 C2 C8 C18 26.9(2) . . . . ?
C1 C2 C8 C18 150.8(2) . . . . ?
C3 O8 C10 C19 -11.3(3) . . . . ?
C3 O8 C10 C9 169.8(2) . . . . ?
C6 O6 C11 O4 -64.1(2) . . . . ?
C6 O6 C11 C12 175.0(2) . . . . ?
C4 O4 C11 O6 61.7(2) . . . . ?
C4 O4 C11 C12 -177.78(18) . . . . ?
O6 C11 C12 C17 141.7(2) . . . . ?
O4 C11 C12 C17 20.4(3) . . . . ?
O6 C11 C12 C13 -40.8(3) . . . . ?
O4 C11 C12 C13 -162.1(3) . . . . ?
C17 C12 C13 C14 0.0(5) . . . . ?
C11 C12 C13 C14 -177.6(3) . . . . ?
C12 C13 C14 C15 0.8(6) . . . . ?
C13 C14 C15 C16 -0.9(6) . . . . ?
C14 C15 C16 C17 0.2(6) . . . . ?
C13 C12 C17 C16 -0.7(5) . . . . ?
C11 C12 C17 C16 176.8(3) . . . . ?
C15 C16 C17 C12 0.6(5) . . . . ?
C3 O3 C18 O2 -177.9(2) . . . . ?
C3 O3 C18 C8 1.6(3) . . . . ?
C2 C8 C18 O2 160.5(3) . . . . ?
C2 C8 C18 O3 -18.9(3) . . . . ?
O8 C10 C19 C20 -176.8(2) . . . . ?
C9 C10 C19 C20 1.7(5) . . . . ?
O8 C10 C19 C2 -3.9(3) . . . . ?
C9 C10 C19 C2 174.6(3) . . . . ?
C8 C2 C19 C10 122.7(2) . . . . ?
C3 C2 C19 C10 15.6(2) . . . . ?
C1 C2 C19 C10 -107.1(2) . . . . ?
C8 C2 C19 C20 -63.5(3) . . . . ?
C3 C2 C19 C20 -170.5(2) . . . . ?
C1 C2 C19 C20 66.7(3) . . . . ?
C10 C19 C20 O7 172.3(3) . . . . ?
C2 C19 C20 O7 0.0(4) . . . . ?
C10 C19 C20 C21 -7.6(5) . . . . ?
C2 C19 C20 C21 -179.8(3) . . . . ?

loop_
_cod_related_entry_id
_cod_related_entry_database
_cod_related_entry_code
1 ChemSpider 21198844
